data_7158594
loop_
_publ_author_name
'Lan, Jianyong'
'Li, Shaoyun'
'Lin, Kejun'
'Zhou, Peng'
'Chen, Weili'
'Gao, Liqian'
'Zhu, Tingshun'

_publ_section_title
;
 The eco-friendly electrosynthesis of trifluoromethylated spirocyclic
 indolines and their anticancer activity.
;
_journal_issue 17
_journal_name_full 'Organic &amp; biomolecular chemistry'
_journal_page_first 3475
_journal_page_last 3479
_journal_paper_doi 10.1039/d2ob00459c
_journal_volume 20
_journal_year 2022
_chemical_formula_moiety 'C16 H14 F3 N3 O'
_chemical_formula_sum 'C16 H14 F3 N3 O'
_chemical_formula_weight 321.30
_space_group_crystal_system triclinic
_space_group_IT_number 2
_space_group_name_Hall '-P 1'
_space_group_name_H-M_alt 'P -1'
_atom_sites_solution_hydrogens geom
_atom_sites_solution_primary dual
_audit_creation_date 2019-11-20
_audit_creation_method
;
Olex2 1.2
(compiled 2018.05.29 svn.r3508 for OlexSys, GUI svn.r5506)
;
_audit_update_record
;
2020-01-02 deposited with the CCDC.	2022-03-24 downloaded from the CCDC.
;
_cell_angle_alpha 111.379(5)
_cell_angle_beta 101.712(4)
_cell_angle_gamma 94.591(3)
_cell_formula_units_Z 4
_cell_length_a 8.1282(3)
_cell_length_b 13.2665(6)
_cell_length_c 14.8538(8)
_cell_measurement_reflns_used 4253
_cell_measurement_temperature 149.99(10)
_cell_measurement_theta_max 73.1990
_cell_measurement_theta_min 3.8250
_cell_volume 1439.47(13)
_computing_cell_refinement 'CrysAlisPro 1.171.39.46 (Rigaku OD, 2018)'
_computing_data_collection 'CrysAlisPro 1.171.39.46 (Rigaku OD, 2018)'
_computing_data_reduction 'CrysAlisPro 1.171.39.46 (Rigaku OD, 2018)'
_computing_molecular_graphics 'Olex2 (Dolomanov et al., 2009)'
_computing_publication_material 'Olex2 (Dolomanov et al., 2009)'
_computing_structure_refinement 'ShelXL (Sheldrick, 2015)'
_computing_structure_solution 'ShelXT (Sheldrick, 2015)'
_diffrn_ambient_environment N~2~
_diffrn_ambient_temperature 149.99(10)
_diffrn_detector 'CCD plate'
_diffrn_detector_area_resol_mean 5.2913
_diffrn_detector_type AtlasS2
_diffrn_measured_fraction_theta_full 0.986
_diffrn_measured_fraction_theta_max 0.945
_diffrn_measurement_details
;
List of Runs (angles in degrees, time in seconds):

  # Type    Start    End  Width  t~exp~   \w     \q     \k     \f   Frames
#--------------------------------------------------------------------------
  1  \w   -113.00 -15.00   1.00    1.00    --  -41.33 -57.00-180.00   98
  2  \w    -90.00  -3.00   1.00    1.00    --  -41.33 125.00  30.00   87
  3  \w   -114.00  -9.00   1.00    1.00    --  -41.33 -77.00 -60.00  105
  4  \w     95.00 157.00   1.00    5.00    --  106.22 125.00   0.00   62
  5  \w     26.00 108.00   1.00    5.00    --  106.22 -94.00  30.00   82
  6  \w     34.00 121.00   1.00    5.00    --  106.22 -61.00  60.00   87
  7  \w     77.00 175.00   1.00    5.00    --  106.22  61.00  60.00   98
  8  \w     37.00 114.00   1.00    5.00    --  106.22-125.00-120.00   77
  9  \w     57.00 109.00   1.00    5.00    --  106.22 -45.00-120.00   52
 10  \w     43.00 108.00   1.00    5.00    --  106.22 -94.00 -90.00   65
 11  \w     57.00 178.00   1.00    5.00    --  106.22  15.00-180.00  121
;
_diffrn_measurement_device 'four-circle diffractometer'
_diffrn_measurement_device_type 'SuperNova, Dual, Cu at home/near, AtlasS2'
_diffrn_measurement_method '\w scans'
_diffrn_orient_matrix_type 'CrysAlisPro convention (1999,Acta A55,543-557)'
_diffrn_orient_matrix_UB_11 0.0488961000
_diffrn_orient_matrix_UB_12 0.1260711000
_diffrn_orient_matrix_UB_13 0.0442912000
_diffrn_orient_matrix_UB_21 0.0629476000
_diffrn_orient_matrix_UB_22 -0.0008604000
_diffrn_orient_matrix_UB_23 0.1047449000
_diffrn_orient_matrix_UB_31 0.1794824000
_diffrn_orient_matrix_UB_32 -0.0106553000
_diffrn_orient_matrix_UB_33 -0.0173193000
_diffrn_radiation_monochromator mirror
_diffrn_radiation_probe x-ray
_diffrn_radiation_type CuK\a
_diffrn_radiation_wavelength 1.54184
_diffrn_reflns_av_R_equivalents 0.0409
_diffrn_reflns_av_unetI/netI 0.0587
_diffrn_reflns_Laue_measured_fraction_full 0.986
_diffrn_reflns_Laue_measured_fraction_max 0.945
_diffrn_reflns_limit_h_max 9
_diffrn_reflns_limit_h_min -8
_diffrn_reflns_limit_k_max 16
_diffrn_reflns_limit_k_min -15
_diffrn_reflns_limit_l_max 14
_diffrn_reflns_limit_l_min -18
_diffrn_reflns_number 8363
_diffrn_reflns_point_group_measured_fraction_full 0.986
_diffrn_reflns_point_group_measured_fraction_max 0.945
_diffrn_reflns_theta_full 67.684
_diffrn_reflns_theta_max 73.523
_diffrn_reflns_theta_min 3.630
_diffrn_source 'micro-focus sealed X-ray tube'
_diffrn_source_type 'SuperNova (Cu) X-ray Source'
_exptl_absorpt_coefficient_mu 1.046
_exptl_absorpt_correction_T_max 1.00000
_exptl_absorpt_correction_T_min 0.64628
_exptl_absorpt_correction_type multi-scan
_exptl_absorpt_process_details
;
CrysAlisPro 1.171.39.46 (Rigaku Oxford Diffraction, 2018)
Empirical absorption correction using spherical harmonics,
 implemented in SCALE3 ABSPACK scaling algorithm.
;
_exptl_crystal_colour 'clear light colourless'
_exptl_crystal_colour_lustre clear
_exptl_crystal_colour_modifier light
_exptl_crystal_colour_primary colourless
_exptl_crystal_density_diffrn 1.483
_exptl_crystal_description irregular
_exptl_crystal_F_000 664
_exptl_crystal_size_max 0.2
_exptl_crystal_size_mid 0.18
_exptl_crystal_size_min 0.18
_refine_diff_density_max 0.326
_refine_diff_density_min -0.335
_refine_diff_density_rms 0.064
_refine_ls_extinction_method none
_refine_ls_goodness_of_fit_ref 1.051
_refine_ls_hydrogen_treatment constr
_refine_ls_matrix_type full
_refine_ls_number_parameters 415
_refine_ls_number_reflns 5483
_refine_ls_number_restraints 0
_refine_ls_restrained_S_all 1.051
_refine_ls_R_factor_all 0.0624
_refine_ls_R_factor_gt 0.0500
_refine_ls_shift/su_max 0.000
_refine_ls_shift/su_mean 0.000
_refine_ls_structure_factor_coef Fsqd
_refine_ls_weighting_details
;
 w=1/[\s^2^(Fo^2^)+(0.0629P)^2^+0.7591P]
 where P=(Fo^2^+2Fc^2^)/3
;
_refine_ls_weighting_scheme calc
_refine_ls_wR_factor_gt 0.1358
_refine_ls_wR_factor_ref 0.1493
_reflns_Friedel_coverage 0.000
_reflns_number_gt 4441
_reflns_number_total 5483
_reflns_threshold_expression 'I > 2\s(I)'
_cod_data_source_file d2ob00459c2.cif
_cod_data_source_block a19110705a0334
_cod_depositor_comments 'Adding full bibliography for 7158594.cif.'
_cod_original_cell_volume 1439.46(12)
_cod_database_code 7158594
_shelxl_version_number 2013-2
_chemical_oxdiff_formula 'C H O'
_chemical_oxdiff_usercomment YU
_shelx_space_group_comment
;
The symmetry employed for this shelxl refinement is uniquely defined
by the following loop, which should always be used as a source of
symmetry information in preference to the above space-group names.
They are only intended as comments.
;
_shelx_estimated_absorpt_t_max 0.834
_shelx_estimated_absorpt_t_min 0.818
_reflns_odcompleteness_completeness 98.80
_reflns_odcompleteness_iscentric 1
_reflns_odcompleteness_theta 66.49
_olex2_refinement_description
;
1. Fixed Uiso
 At 1.2 times of:
  All C(H) groups, All C(H,H) groups
2.a Ternary CH refined with riding coordinates:
 C00M(H00M), C00O(H00O)
2.b Secondary CH2 refined with riding coordinates:
 C010(H01G,H01H), C013(H01A,H01B), C017(H01I,H01J), C018(H01K,H01L), C019(H01C,
 H01D), C01A(H01E,H01F)
2.c Aromatic/amide H refined with riding coordinates:
 C00N(H00N), C00P(H00P), C00Q(H00Q), C00S(H00S), C00T(H00T), C00U(H00U),
 C00V(H00V), C00W(H00W), C00X(H00X), C00Z(H00Z), C011(H011), C012(H012),
 C015(H015), C016(H016)
;
_olex2_submission_special_instructions 'No special instructions were received'
_oxdiff_exptl_absorpt_empirical_details
;
Empirical correction (ABSPACK) includes:
- Absorption correction using spherical harmonics
- Frame scaling
;
_oxdiff_exptl_absorpt_empirical_full_max 1.563
_oxdiff_exptl_absorpt_empirical_full_min 0.666

loop_
_space_group_symop_operation_xyz
'x, y, z'
'-x, -y, -z'

loop_
_atom_site_label
_atom_site_type_symbol
_atom_site_fract_x
_atom_site_fract_y
_atom_site_fract_z
_atom_site_U_iso_or_equiv
_atom_site_adp_type
_atom_site_occupancy
_atom_site_site_symmetry_order
_atom_site_calc_flag
_atom_site_refinement_flags_posn
_atom_site_refinement_flags_adp
_atom_site_refinement_flags_occupancy
_atom_site_disorder_assembly
_atom_site_disorder_group
F001 F -0.01500(18) 0.26124(11) 0.12730(11) 0.0310(3) Uani 1 1 d . . . . .
F002 F 0.27224(19) 0.90623(12) 0.06298(10) 0.0331(3) Uani 1 1 d . . . . .
F003 F 0.21120(19) 0.75201(11) 0.07723(10) 0.0323(3) Uani 1 1 d . . . . .
F004 F -0.0864(2) 0.41932(13) 0.14466(12) 0.0374(4) Uani 1 1 d . . . . .
F005 F 0.46516(19) 0.84340(14) 0.13926(11) 0.0355(4) Uani 1 1 d . . . . .
F006 F -0.07274(19) 0.36132(13) 0.26331(11) 0.0356(3) Uani 1 1 d . . . . .
O007 O 0.0424(2) 1.01557(13) 0.29160(12) 0.0273(4) Uani 1 1 d . . . . .
O008 O 0.4335(2) 0.49772(14) 0.19736(13) 0.0301(4) Uani 1 1 d . . . . .
N009 N 0.2723(2) 0.37023(15) 0.30232(14) 0.0222(4) Uani 1 1 d . . . . .
N00A N 0.3105(2) 0.86268(15) 0.29223(14) 0.0210(4) Uani 1 1 d . . . . .
N00B N 0.5702(2) 0.97935(16) 0.35363(15) 0.0253(4) Uani 1 1 d . . . . .
N00C N 0.2088(3) 0.50251(16) 0.43679(15) 0.0254(4) Uani 1 1 d . . . . .
N00D N 0.5116(2) 0.84180(16) 0.41714(15) 0.0251(4) Uani 1 1 d . . . . .
N00E N 0.3608(3) 0.36226(16) 0.45820(15) 0.0250(4) Uani 1 1 d . . . . .
C00F C 0.2807(3) 0.41343(18) 0.40372(16) 0.0212(4) Uani 1 1 d . . . . .
C00G C 0.1666(3) 0.79993(17) 0.29842(16) 0.0203(4) Uani 1 1 d . . . . .
C00H C 0.0182(3) 0.82311(18) 0.25002(16) 0.0225(4) Uani 1 1 d . . . . .
C00I C 0.4711(3) 0.89577(18) 0.35758(16) 0.0202(4) Uani 1 1 d . . . . .
C00J C 0.3679(3) 0.29428(17) 0.25205(16) 0.0211(4) Uani 1 1 d . . . . .
C00K C 0.0606(3) 0.91445(18) 0.21637(16) 0.0221(4) Uani 1 1 d . . . . .
C00L C 0.3783(3) 0.30684(18) 0.16411(17) 0.0240(5) Uani 1 1 d . . . . .
C00M C 0.1895(3) 0.42060(18) 0.23578(16) 0.0229(5) Uani 1 1 d . . . . .
H00M H 0.1964 0.4993 0.2737 0.027 Uiso 1 1 calc R . . . .
C00N C 0.4437(3) 0.21496(18) 0.27860(18) 0.0247(5) Uani 1 1 d . . . . .
H00N H 0.4396 0.2077 0.3381 0.030 Uiso 1 1 calc R . . . .
C00O C 0.2551(3) 0.91595(17) 0.22328(16) 0.0211(4) Uani 1 1 d . . . . .
H00O H 0.3143 0.9922 0.2519 0.025 Uiso 1 1 calc R . . . .
C00P C 0.1590(3) 0.72492(18) 0.34382(17) 0.0236(4) Uani 1 1 d . . . . .
H00P H 0.2578 0.7100 0.3772 0.028 Uiso 1 1 calc R . . . .
C00Q C -0.1408(3) 0.7714(2) 0.24422(18) 0.0277(5) Uani 1 1 d . . . . .
H00Q H -0.2395 0.7872 0.2117 0.033 Uiso 1 1 calc R . . . .
C00R C 0.2991(3) 0.40323(18) 0.15777(17) 0.0245(5) Uani 1 1 d . . . . .
C00S C 0.3717(3) 0.4086(2) 0.55646(18) 0.0275(5) Uani 1 1 d . . . . .
H00S H 0.4281 0.3769 0.5976 0.033 Uiso 1 1 calc R . . . .
C00T C 0.6632(3) 0.8805(2) 0.48278(18) 0.0269(5) Uani 1 1 d . . . . .
H00T H 0.6955 0.8469 0.5272 0.032 Uiso 1 1 calc R . . . .
C00U C 0.3034(3) 0.5006(2) 0.59913(17) 0.0273(5) Uani 1 1 d . . . . .
H00U H 0.3124 0.5316 0.6674 0.033 Uiso 1 1 calc R . . . .
C00V C 0.2208(3) 0.54458(19) 0.53511(18) 0.0263(5) Uani 1 1 d . . . . .
H00V H 0.1713 0.6061 0.5614 0.032 Uiso 1 1 calc R . . . .
C00W C -0.0005(3) 0.67323(19) 0.33760(18) 0.0278(5) Uani 1 1 d . . . . .
H00W H -0.0081 0.6228 0.3672 0.033 Uiso 1 1 calc R . . . .
C00X C 0.4622(3) 0.2396(2) 0.09986(19) 0.0312(5) Uani 1 1 d . . . . .
H00X H 0.4699 0.2483 0.0414 0.037 Uiso 1 1 calc R . . . .
C00Y C 0.2997(3) 0.85437(19) 0.12567(17) 0.0254(5) Uani 1 1 d . . . . .
C00Z C 0.7745(3) 0.9677(2) 0.48825(17) 0.0273(5) Uani 1 1 d . . . . .
H00Z H 0.8791 0.9940 0.5351 0.033 Uiso 1 1 calc R . . . .
C010 C -0.0533(3) 0.9123(2) 0.11983(18) 0.0277(5) Uani 1 1 d . . . . .
H01G H -0.1718 0.8854 0.1126 0.033 Uiso 1 1 calc R . . . .
H01H H -0.0175 0.8670 0.0618 0.033 Uiso 1 1 calc R . . . .
C011 C 0.7213(3) 1.0137(2) 0.41993(18) 0.0282(5) Uani 1 1 d . . . . .
H011 H 0.7944 1.0715 0.4201 0.034 Uiso 1 1 calc R . . . .
C012 C 0.5256(3) 0.14725(19) 0.21237(19) 0.0278(5) Uani 1 1 d . . . . .
H012 H 0.5755 0.0929 0.2277 0.033 Uiso 1 1 calc R . . . .
C013 C 0.2118(3) 0.3985(2) 0.05424(18) 0.0290(5) Uani 1 1 d . . . . .
H01A H 0.2705 0.3598 0.0046 0.035 Uiso 1 1 calc R . . . .
H01B H 0.0936 0.3631 0.0334 0.035 Uiso 1 1 calc R . . . .
C014 C 0.0037(3) 0.36576(19) 0.19280(17) 0.0265(5) Uani 1 1 d . . . . .
C015 C 0.5350(3) 0.1583(2) 0.1243(2) 0.0333(5) Uani 1 1 d . . . . .
H015 H 0.5900 0.1114 0.0813 0.040 Uiso 1 1 calc R . . . .
C016 C -0.1500(3) 0.6949(2) 0.2881(2) 0.0303(5) Uani 1 1 d . . . . .
H016 H -0.2554 0.6586 0.2844 0.036 Uiso 1 1 calc R . . . .
C017 C -0.0048(3) 1.0924(2) 0.2466(2) 0.0300(5) Uani 1 1 d . . . . .
H01I H 0.0832 1.1569 0.2736 0.036 Uiso 1 1 calc R . . . .
H01J H -0.1107 1.1153 0.2599 0.036 Uiso 1 1 calc R . . . .
C018 C -0.0258(3) 1.0337(2) 0.13488(19) 0.0324(5) Uani 1 1 d . . . . .
H01K H 0.0755 1.0527 0.1155 0.039 Uiso 1 1 calc R . . . .
H01L H -0.1234 1.0511 0.0971 0.039 Uiso 1 1 calc R . . . .
C019 C 0.2262(4) 0.5197(2) 0.0710(2) 0.0365(6) Uani 1 1 d . . . . .
H01C H 0.2232 0.5300 0.0093 0.044 Uiso 1 1 calc R . . . .
H01D H 0.1358 0.5519 0.0991 0.044 Uiso 1 1 calc R . . . .
C01A C 0.3994(4) 0.5685(2) 0.1448(2) 0.0370(6) Uani 1 1 d . . . . .
H01E H 0.4867 0.5725 0.1098 0.044 Uiso 1 1 calc R . . . .
H01F H 0.3978 0.6420 0.1911 0.044 Uiso 1 1 calc R . . . .

loop_
_atom_site_aniso_label
_atom_site_aniso_U_11
_atom_site_aniso_U_22
_atom_site_aniso_U_33
_atom_site_aniso_U_23
_atom_site_aniso_U_13
_atom_site_aniso_U_12
F001 0.0337(7) 0.0243(7) 0.0266(7) 0.0053(6) -0.0001(6) 0.0003(6)
F002 0.0415(8) 0.0400(8) 0.0223(7) 0.0180(6) 0.0058(6) 0.0085(6)
F003 0.0414(8) 0.0253(7) 0.0231(7) 0.0048(6) 0.0009(6) 0.0063(6)
F004 0.0354(8) 0.0365(8) 0.0353(8) 0.0155(7) -0.0071(6) 0.0119(6)
F005 0.0292(7) 0.0512(9) 0.0269(7) 0.0146(7) 0.0072(6) 0.0142(7)
F006 0.0288(7) 0.0469(9) 0.0294(8) 0.0130(7) 0.0063(6) 0.0085(6)
O007 0.0350(9) 0.0235(8) 0.0244(8) 0.0111(7) 0.0038(7) 0.0116(7)
O008 0.0332(9) 0.0268(8) 0.0277(9) 0.0159(7) -0.0047(7) -0.0025(7)
N009 0.0262(9) 0.0229(9) 0.0173(9) 0.0087(7) 0.0012(7) 0.0093(7)
N00A 0.0213(9) 0.0228(9) 0.0196(9) 0.0125(7) -0.0008(7) 0.0025(7)
N00B 0.0236(9) 0.0285(10) 0.0226(9) 0.0118(8) 0.0013(7) 0.0007(8)
N00C 0.0279(10) 0.0253(9) 0.0207(9) 0.0084(8) 0.0014(7) 0.0072(8)
N00D 0.0208(9) 0.0298(10) 0.0257(10) 0.0153(8) -0.0010(7) 0.0054(8)
N00E 0.0281(10) 0.0291(10) 0.0209(9) 0.0134(8) 0.0052(7) 0.0070(8)
C00F 0.0212(10) 0.0233(10) 0.0179(10) 0.0091(8) 0.0011(8) 0.0019(8)
C00G 0.0215(10) 0.0178(9) 0.0180(10) 0.0054(8) 0.0005(8) 0.0021(8)
C00H 0.0249(11) 0.0212(10) 0.0182(10) 0.0068(8) 0.0001(8) 0.0043(8)
C00I 0.0214(10) 0.0217(10) 0.0165(10) 0.0075(8) 0.0022(8) 0.0039(8)
C00J 0.0202(10) 0.0187(10) 0.0207(10) 0.0059(8) 0.0012(8) 0.0012(8)
C00K 0.0240(11) 0.0223(10) 0.0180(10) 0.0081(8) 0.0003(8) 0.0037(8)
C00L 0.0242(11) 0.0238(10) 0.0223(11) 0.0101(9) 0.0009(8) 0.0017(9)
C00M 0.0287(11) 0.0193(10) 0.0179(10) 0.0081(8) -0.0022(8) 0.0062(9)
C00N 0.0251(11) 0.0243(10) 0.0257(11) 0.0128(9) 0.0031(9) 0.0032(9)
C00O 0.0241(11) 0.0205(10) 0.0172(10) 0.0095(8) -0.0017(8) 0.0026(8)
C00P 0.0244(11) 0.0230(10) 0.0246(11) 0.0126(9) 0.0015(8) 0.0064(9)
C00Q 0.0221(11) 0.0309(12) 0.0283(12) 0.0131(10) 0.0001(9) 0.0031(9)
C00R 0.0275(11) 0.0215(10) 0.0199(10) 0.0074(8) -0.0017(9) 0.0007(9)
C00S 0.0281(12) 0.0346(12) 0.0223(11) 0.0165(10) 0.0026(9) 0.0028(9)
C00T 0.0250(11) 0.0339(12) 0.0233(11) 0.0145(10) 0.0014(9) 0.0091(9)
C00U 0.0259(11) 0.0347(12) 0.0184(10) 0.0089(9) 0.0035(9) 0.0009(9)
C00V 0.0259(11) 0.0267(11) 0.0223(11) 0.0058(9) 0.0037(9) 0.0065(9)
C00W 0.0309(12) 0.0250(11) 0.0297(12) 0.0148(10) 0.0051(9) 0.0029(9)
C00X 0.0347(13) 0.0364(13) 0.0272(12) 0.0153(10) 0.0116(10) 0.0074(11)
C00Y 0.0280(12) 0.0268(11) 0.0209(11) 0.0112(9) 0.0013(9) 0.0046(9)
C00Z 0.0193(10) 0.0372(13) 0.0192(10) 0.0081(9) -0.0013(8) 0.0006(9)
C010 0.0257(11) 0.0302(12) 0.0249(11) 0.0135(10) -0.0036(9) 0.0042(9)
C011 0.0227(11) 0.0319(12) 0.0259(11) 0.0101(10) 0.0025(9) -0.0022(9)
C012 0.0233(11) 0.0262(11) 0.0366(13) 0.0154(10) 0.0063(9) 0.0072(9)
C013 0.0362(13) 0.0282(12) 0.0209(11) 0.0121(9) -0.0004(9) 0.0032(10)
C014 0.0305(12) 0.0247(11) 0.0222(11) 0.0088(9) 0.0011(9) 0.0087(9)
C015 0.0335(13) 0.0356(13) 0.0347(13) 0.0131(11) 0.0158(11) 0.0122(11)
C016 0.0237(11) 0.0322(12) 0.0358(13) 0.0162(11) 0.0053(10) 0.0002(9)
C017 0.0304(12) 0.0274(11) 0.0362(13) 0.0178(10) 0.0044(10) 0.0118(10)
C018 0.0356(13) 0.0341(13) 0.0326(13) 0.0212(11) 0.0012(10) 0.0134(11)
C019 0.0421(14) 0.0334(13) 0.0322(13) 0.0203(11) -0.0061(11) -0.0003(11)
C01A 0.0416(15) 0.0318(13) 0.0369(14) 0.0217(11) -0.0043(11) -0.0022(11)

loop_
_atom_type_symbol
_atom_type_description
_atom_type_scat_dispersion_real
_atom_type_scat_dispersion_imag
_atom_type_scat_source
C C 0.0181 0.0091 'International Tables Vol C Tables 4.2.6.8 and 6.1.1.4'
H H 0.0000 0.0000 'International Tables Vol C Tables 4.2.6.8 and 6.1.1.4'
O O 0.0492 0.0322 'International Tables Vol C Tables 4.2.6.8 and 6.1.1.4'
N N 0.0311 0.0180 'International Tables Vol C Tables 4.2.6.8 and 6.1.1.4'
F F 0.0727 0.0534 'International Tables Vol C Tables 4.2.6.8 and 6.1.1.4'

loop_
_geom_angle_atom_site_label_1
_geom_angle_atom_site_label_2
_geom_angle_atom_site_label_3
_geom_angle
_geom_angle_site_symmetry_1
_geom_angle_site_symmetry_3
_geom_angle_publ_flag
C00K O007 C017 109.88(17) . . ?
C01A O008 C00R 110.37(18) . . ?
C00F N009 C00J 127.72(19) . . ?
C00F N009 C00M 121.52(18) . . ?
C00J N009 C00M 109.18(18) . . ?
C00G N00A C00O 109.34(17) . . ?
C00I N00A C00G 127.18(18) . . ?
C00I N00A C00O 121.38(18) . . ?
C011 N00B C00I 115.2(2) . . ?
C00F N00C C00V 115.5(2) . . ?
C00T N00D C00I 115.2(2) . . ?
C00F N00E C00S 115.2(2) . . ?
N00C C00F N009 116.20(19) . . ?
N00C C00F N00E 126.9(2) . . ?
N00E C00F N009 116.9(2) . . ?
C00H C00G N00A 109.55(19) . . ?
C00H C00G C00P 120.7(2) . . ?
C00P C00G N00A 129.7(2) . . ?
C00G C00H C00K 110.25(19) . . ?
C00Q C00H C00G 121.1(2) . . ?
C00Q C00H C00K 128.5(2) . . ?
N00B C00I N00A 115.8(2) . . ?
N00D C00I N00A 117.31(19) . . ?
N00D C00I N00B 126.9(2) . . ?
C00L C00J N009 109.4(2) . . ?
C00L C00J C00N 121.2(2) . . ?
C00N C00J N009 129.4(2) . . ?
O007 C00K C00H 107.41(18) . . ?
O007 C00K C00O 107.47(17) . . ?
O007 C00K C010 103.80(18) . . ?
C00H C00K C00O 101.60(18) . . ?
C00H C00K C010 118.09(19) . . ?
C010 C00K C00O 117.83(19) . . ?
C00J C00L C00R 110.3(2) . . ?
C00X C00L C00J 120.7(2) . . ?
C00X C00L C00R 128.9(2) . . ?
N009 C00M H00M 109.7 . . ?
N009 C00M C00R 103.89(18) . . ?
N009 C00M C014 108.40(18) . . ?
C00R C00M H00M 109.7 . . ?
C014 C00M H00M 109.7 . . ?
C014 C00M C00R 115.26(18) . . ?
C00J C00N H00N 121.4 . . ?
C012 C00N C00J 117.2(2) . . ?
C012 C00N H00N 121.4 . . ?
N00A C00O C00K 104.54(17) . . ?
N00A C00O H00O 109.4 . . ?
N00A C00O C00Y 108.52(18) . . ?
C00K C00O H00O 109.4 . . ?
C00Y C00O C00K 115.27(18) . . ?
C00Y C00O H00O 109.4 . . ?
C00G C00P H00P 121.1 . . ?
C00W C00P C00G 117.9(2) . . ?
C00W C00P H00P 121.1 . . ?
C00H C00Q H00Q 120.6 . . ?
C00H C00Q C016 118.7(2) . . ?
C016 C00Q H00Q 120.6 . . ?
O008 C00R C00L 107.79(18) . . ?
O008 C00R C00M 107.05(18) . . ?
O008 C00R C013 104.06(18) . . ?
C00L C00R C00M 101.41(18) . . ?
C00L C00R C013 118.3(2) . . ?
C013 C00R C00M 117.6(2) . . ?
N00E C00S H00S 118.5 . . ?
N00E C00S C00U 123.1(2) . . ?
C00U C00S H00S 118.5 . . ?
N00D C00T H00T 118.3 . . ?
N00D C00T C00Z 123.4(2) . . ?
C00Z C00T H00T 118.3 . . ?
C00S C00U H00U 121.8 . . ?
C00S C00U C00V 116.4(2) . . ?
C00V C00U H00U 121.8 . . ?
N00C C00V C00U 122.9(2) . . ?
N00C C00V H00V 118.6 . . ?
C00U C00V H00V 118.6 . . ?
C00P C00W H00W 119.1 . . ?
C00P C00W C016 121.8(2) . . ?
C016 C00W H00W 119.1 . . ?
C00L C00X H00X 120.6 . . ?
C00L C00X C015 118.8(2) . . ?
C015 C00X H00X 120.6 . . ?
F002 C00Y F003 107.37(18) . . ?
F002 C00Y F005 106.14(19) . . ?
F002 C00Y C00O 112.00(19) . . ?
F003 C00Y F005 105.73(19) . . ?
F003 C00Y C00O 112.95(19) . . ?
F005 C00Y C00O 112.18(19) . . ?
C00T C00Z H00Z 122.0 . . ?
C00T C00Z C011 115.9(2) . . ?
C011 C00Z H00Z 122.0 . . ?
C00K C010 H01G 111.3 . . ?
C00K C010 H01H 111.3 . . ?
C00K C010 C018 102.23(18) . . ?
H01G C010 H01H 109.2 . . ?
C018 C010 H01G 111.3 . . ?
C018 C010 H01H 111.3 . . ?
N00B C011 C00Z 123.2(2) . . ?
N00B C011 H011 118.4 . . ?
C00Z C011 H011 118.4 . . ?
C00N C012 H012 119.0 . . ?
C015 C012 C00N 122.0(2) . . ?
C015 C012 H012 119.0 . . ?
C00R C013 H01A 111.3 . . ?
C00R C013 H01B 111.3 . . ?
H01A C013 H01B 109.2 . . ?
C019 C013 C00R 102.46(19) . . ?
C019 C013 H01A 111.3 . . ?
C019 C013 H01B 111.3 . . ?
F001 C014 C00M 112.51(19) . . ?
F004 C014 F001 106.98(19) . . ?
F004 C014 C00M 111.63(19) . . ?
F006 C014 F001 105.93(19) . . ?
F006 C014 F004 107.0(2) . . ?
F006 C014 C00M 112.36(19) . . ?
C00X C015 H015 119.9 . . ?
C012 C015 C00X 120.1(2) . . ?
C012 C015 H015 119.9 . . ?
C00Q C016 H016 120.1 . . ?
C00W C016 C00Q 119.8(2) . . ?
C00W C016 H016 120.1 . . ?
O007 C017 H01I 110.3 . . ?
O007 C017 H01J 110.3 . . ?
O007 C017 C018 107.13(19) . . ?
H01I C017 H01J 108.5 . . ?
C018 C017 H01I 110.3 . . ?
C018 C017 H01J 110.3 . . ?
C010 C018 H01K 111.3 . . ?
C010 C018 H01L 111.3 . . ?
C017 C018 C010 102.5(2) . . ?
C017 C018 H01K 111.3 . . ?
C017 C018 H01L 111.3 . . ?
H01K C018 H01L 109.2 . . ?
C013 C019 H01C 111.3 . . ?
C013 C019 H01D 111.3 . . ?
H01C C019 H01D 109.2 . . ?
C01A C019 C013 102.2(2) . . ?
C01A C019 H01C 111.3 . . ?
C01A C019 H01D 111.3 . . ?
O008 C01A C019 107.0(2) . . ?
O008 C01A H01E 110.3 . . ?
O008 C01A H01F 110.3 . . ?
C019 C01A H01E 110.3 . . ?
C019 C01A H01F 110.3 . . ?
H01E C01A H01F 108.6 . . ?

loop_
_geom_bond_atom_site_label_1
_geom_bond_atom_site_label_2
_geom_bond_distance
_geom_bond_site_symmetry_2
_geom_bond_publ_flag
F001 C014 1.347(3) . ?
F002 C00Y 1.341(3) . ?
F003 C00Y 1.342(3) . ?
F004 C014 1.339(3) . ?
F005 C00Y 1.346(3) . ?
F006 C014 1.338(3) . ?
O007 C00K 1.441(3) . ?
O007 C017 1.445(3) . ?
O008 C00R 1.447(3) . ?
O008 C01A 1.434(3) . ?
N009 C00F 1.387(3) . ?
N009 C00J 1.410(3) . ?
N009 C00M 1.470(3) . ?
N00A C00G 1.419(3) . ?
N00A C00I 1.386(3) . ?
N00A C00O 1.464(3) . ?
N00B C00I 1.344(3) . ?
N00B C011 1.333(3) . ?
N00C C00F 1.336(3) . ?
N00C C00V 1.339(3) . ?
N00D C00I 1.336(3) . ?
N00D C00T 1.334(3) . ?
N00E C00F 1.341(3) . ?
N00E C00S 1.342(3) . ?
C00G C00H 1.391(3) . ?
C00G C00P 1.395(3) . ?
C00H C00K 1.510(3) . ?
C00H C00Q 1.385(3) . ?
C00J C00L 1.394(3) . ?
C00J C00N 1.396(3) . ?
C00K C00O 1.561(3) . ?
C00K C010 1.530(3) . ?
C00L C00R 1.501(3) . ?
C00L C00X 1.383(3) . ?
C00M H00M 0.9800 . ?
C00M C00R 1.564(3) . ?
C00M C014 1.521(3) . ?
C00N H00N 0.9300 . ?
C00N C012 1.391(3) . ?
C00O H00O 0.9800 . ?
C00O C00Y 1.516(3) . ?
C00P H00P 0.9300 . ?
C00P C00W 1.387(3) . ?
C00Q H00Q 0.9300 . ?
C00Q C016 1.396(3) . ?
C00R C013 1.534(3) . ?
C00S H00S 0.9300 . ?
C00S C00U 1.374(4) . ?
C00T H00T 0.9300 . ?
C00T C00Z 1.377(3) . ?
C00U H00U 0.9300 . ?
C00U C00V 1.380(3) . ?
C00V H00V 0.9300 . ?
C00W H00W 0.9300 . ?
C00W C016 1.395(4) . ?
C00X H00X 0.9300 . ?
C00X C015 1.395(4) . ?
C00Z H00Z 0.9300 . ?
C00Z C011 1.380(3) . ?
C010 H01G 0.9700 . ?
C010 H01H 0.9700 . ?
C010 C018 1.535(3) . ?
C011 H011 0.9300 . ?
C012 H012 0.9300 . ?
C012 C015 1.385(4) . ?
C013 H01A 0.9700 . ?
C013 H01B 0.9700 . ?
C013 C019 1.526(3) . ?
C015 H015 0.9300 . ?
C016 H016 0.9300 . ?
C017 H01I 0.9700 . ?
C017 H01J 0.9700 . ?
C017 C018 1.520(4) . ?
C018 H01K 0.9700 . ?
C018 H01L 0.9700 . ?
C019 H01C 0.9700 . ?
C019 H01D 0.9700 . ?
C019 C01A 1.521(4) . ?
C01A H01E 0.9700 . ?
C01A H01F 0.9700 . ?
